data_2235971
loop_
_publ_author_name
'Yin, Ling'
'Wang, Yi'
'Wang, Ying-Ying'
'Wang, Jian-Wu'

_publ_section_title
;
 Ethyl
 1-(2-bromoethyl)-3-(4-methoxyphenyl)-1<i>H</i>-pyrazole-5-carboxylate
;
_journal_coeditor_code RZ2789
_journal_issue 8
_journal_name_full 'Acta Crystallographica Section E'
_journal_page_first o2513
_journal_paper_doi 10.1107/S1600536812032370
_journal_volume 68
_journal_year 2012
_chemical_formula_iupac 'C15 H17 Br N2 O3'
_chemical_formula_moiety 'C15 H17 Br N2 O3'
_chemical_formula_sum 'C15 H17 Br N2 O3'
_chemical_formula_weight 353.22
_chemical_name_systematic
;
Ethyl 1-(2-bromoethyl)-3-(4-methoxyphenyl)-1<i>H</i>-pyrazole-5-carboxylate
;
_space_group_IT_number 15
_symmetry_cell_setting monoclinic
_symmetry_space_group_name_Hall '-C 2yc'
_symmetry_space_group_name_H-M 'C 1 2/c 1'
_atom_sites_solution_hydrogens geom
_atom_sites_solution_primary direct
_atom_sites_solution_secondary difmap
_audit_creation_method SHELXL-97
_cell_angle_alpha 90.00
_cell_angle_beta 97.184(5)
_cell_angle_gamma 90.00
_cell_formula_units_Z 8
_cell_length_a 24.691(7)
_cell_length_b 6.7678(17)
_cell_length_c 17.884(5)
_cell_measurement_reflns_used 5090
_cell_measurement_temperature 113(2)
_cell_measurement_theta_max 27.9
_cell_measurement_theta_min 1.9
_cell_volume 2965.0(14)
_computing_cell_refinement '<i>CrystalClear-SM Expert</i> (Rigaku/MSC, 2009)'
_computing_data_collection '<i>CrystalClear-SM Expert</i> (Rigaku/MSC, 2009)'
_computing_data_reduction '<i>CrystalClear-SM Expert</i> (Rigaku/MSC, 2009)'
_computing_molecular_graphics 'SHELXTL (Sheldrick, 2008)'
_computing_publication_material 'SHELXTL (Sheldrick, 2008)'
_computing_structure_refinement 'SHELXL97 (Sheldrick, 2008)'
_computing_structure_solution 'SHELXS97 (Sheldrick, 2008)'
_diffrn_ambient_temperature 113(2)
_diffrn_detector_area_resol_mean 14.63
_diffrn_measured_fraction_theta_full 0.993
_diffrn_measured_fraction_theta_max 0.993
_diffrn_measurement_device_type 'Rigaku Saturn CCD area-detector'
_diffrn_measurement_method '\w and \f scans'
_diffrn_radiation_monochromator multilayer
_diffrn_radiation_source 'rotating anode'
_diffrn_radiation_type MoK\a
_diffrn_radiation_wavelength 0.71073
_diffrn_reflns_av_R_equivalents 0.0329
_diffrn_reflns_av_sigmaI/netI 0.0378
_diffrn_reflns_limit_h_max 30
_diffrn_reflns_limit_h_min -32
_diffrn_reflns_limit_k_max 8
_diffrn_reflns_limit_k_min -8
_diffrn_reflns_limit_l_max 20
_diffrn_reflns_limit_l_min -23
_diffrn_reflns_number 13190
_diffrn_reflns_theta_full 27.87
_diffrn_reflns_theta_max 27.87
_diffrn_reflns_theta_min 2.30
_diffrn_standards_decay_% 0
_diffrn_standards_interval_count 0
_diffrn_standards_interval_time 0
_diffrn_standards_number 0
_exptl_absorpt_coefficient_mu 2.784
_exptl_absorpt_correction_T_max 0.6965
_exptl_absorpt_correction_T_min 0.6059
_exptl_absorpt_correction_type multi-scan
_exptl_absorpt_process_details '(<i>CrystalClear-SM Expert</i>; Rigaku/MSC, 2009)'
_exptl_crystal_colour colourless
_exptl_crystal_density_diffrn 1.583
_exptl_crystal_density_method 'not measured'
_exptl_crystal_description prism
_exptl_crystal_F_000 1440
_exptl_crystal_size_max 0.20
_exptl_crystal_size_mid 0.18
_exptl_crystal_size_min 0.14
_refine_diff_density_max 0.613
_refine_diff_density_min -0.326
_refine_ls_extinction_method none
_refine_ls_goodness_of_fit_ref 1.023
_refine_ls_hydrogen_treatment constr
_refine_ls_matrix_type full
_refine_ls_number_parameters 192
_refine_ls_number_reflns 3501
_refine_ls_number_restraints 0
_refine_ls_restrained_S_all 1.023
_refine_ls_R_factor_all 0.0352
_refine_ls_R_factor_gt 0.0260
_refine_ls_shift/su_max 0.002
_refine_ls_shift/su_mean 0.000
_refine_ls_structure_factor_coef Fsqd
_refine_ls_weighting_details 'calc w=1/[\s^2^(Fo^2^)+(0.0311P)^2^+0.0000P] where P=(Fo^2^+2Fc^2^)/3'
_refine_ls_weighting_scheme calc
_refine_ls_wR_factor_gt 0.0596
_refine_ls_wR_factor_ref 0.0620
_reflns_number_gt 2684
_reflns_number_total 3501
_reflns_threshold_expression I>2sigma(I)
_cod_data_source_file rz2789.cif
_cod_data_source_block I
_cod_original_cell_volume 2965.1(13)
_cod_original_sg_symbol_H-M 'C 2/c'
_cod_database_code 2235971
_cod_database_fobs_code 2235971

loop_
_symmetry_equiv_pos_as_xyz
'x, y, z'
'-x, y, -z+1/2'
'x+1/2, y+1/2, z'
'-x+1/2, y+1/2, -z+1/2'
'-x, -y, -z'
'x, -y, z-1/2'
'-x+1/2, -y+1/2, -z'
'x+1/2, -y+1/2, z-1/2'

loop_
_atom_site_type_symbol
_atom_site_label
_atom_site_fract_x
_atom_site_fract_y
_atom_site_fract_z
_atom_site_U_iso_or_equiv
_atom_site_adp_type
_atom_site_calc_flag
_atom_site_refinement_flags
_atom_site_occupancy
_atom_site_symmetry_multiplicity
Br Br1 0.300383(7) -0.03804(3) 0.042640(10) 0.02615(7) Uani d . 1 1
O O1 0.67705(4) 0.29412(19) 0.23584(6) 0.0228(3) Uani d . 1 1
O O2 0.32875(5) 0.23696(19) -0.13898(7) 0.0238(3) Uani d . 1 1
O O3 0.41059(5) 0.20467(18) -0.18169(6) 0.0207(3) Uani d . 1 1
N N1 0.43218(5) 0.3178(2) 0.06953(8) 0.0196(3) Uani d . 1 1
N N2 0.39195(5) 0.3026(2) 0.01120(8) 0.0190(3) Uani d . 1 1
C C1 0.72814(7) 0.2707(3) 0.20691(11) 0.0295(5) Uani d . 1 1
H H1A 0.7284 0.1445 0.1800 0.044 Uiso calc R 1 1
H H1B 0.7579 0.2722 0.2487 0.044 Uiso calc R 1 1
H H1C 0.7332 0.3792 0.1722 0.044 Uiso calc R 1 1
C C2 0.63072(6) 0.2885(3) 0.18455(10) 0.0177(4) Uani d . 1 1
C C3 0.58195(7) 0.3140(3) 0.21405(10) 0.0215(4) Uani d . 1 1
H H3 0.5821 0.3351 0.2666 0.026 Uiso calc R 1 1
C C4 0.53298(7) 0.3087(3) 0.16717(10) 0.0212(4) Uani d . 1 1
H H4 0.4998 0.3271 0.1881 0.025 Uiso calc R 1 1
C C5 0.53125(6) 0.2770(2) 0.08977(9) 0.0162(4) Uani d . 1 1
C C6 0.58044(7) 0.2519(3) 0.06120(10) 0.0177(4) Uani d . 1 1
H H6 0.5803 0.2300 0.0087 0.021 Uiso calc R 1 1
C C7 0.63016(7) 0.2582(3) 0.10763(10) 0.0183(4) Uani d . 1 1
H H7 0.6634 0.2418 0.0868 0.022 Uiso calc R 1 1
C C8 0.47850(6) 0.2734(2) 0.04107(9) 0.0162(4) Uani d . 1 1
C C9 0.46766(7) 0.2326(2) -0.03645(9) 0.0174(4) Uani d . 1 1
H H9 0.4933 0.1983 -0.0697 0.021 Uiso calc R 1 1
C C10 0.41209(7) 0.2527(2) -0.05401(9) 0.0168(4) Uani d . 1 1
C C11 0.37810(7) 0.2314(3) -0.12779(10) 0.0185(4) Uani d . 1 1
C C12 0.38331(7) 0.1924(3) -0.25861(9) 0.0231(4) Uani d . 1 1
H H12A 0.3609 0.3120 -0.2712 0.028 Uiso calc R 1 1
H H12B 0.3591 0.0753 -0.2645 0.028 Uiso calc R 1 1
C C13 0.42739(7) 0.1759(3) -0.30925(10) 0.0291(5) Uani d . 1 1
H H13A 0.4507 0.2935 -0.3033 0.044 Uiso calc R 1 1
H H13B 0.4107 0.1654 -0.3618 0.044 Uiso calc R 1 1
H H13C 0.4495 0.0580 -0.2956 0.044 Uiso calc R 1 1
C C14 0.33701(7) 0.3614(3) 0.02402(10) 0.0221(4) Uani d . 1 1
H H14A 0.3127 0.3563 -0.0244 0.026 Uiso calc R 1 1
H H14B 0.3379 0.4997 0.0422 0.026 Uiso calc R 1 1
C C15 0.31375(7) 0.2311(3) 0.08072(10) 0.0242(4) Uani d . 1 1
H H15A 0.2790 0.2887 0.0929 0.029 Uiso calc R 1 1
H H15B 0.3395 0.2267 0.1278 0.029 Uiso calc R 1 1

loop_
_atom_site_aniso_label
_atom_site_aniso_U_11
_atom_site_aniso_U_22
_atom_site_aniso_U_33
_atom_site_aniso_U_12
_atom_site_aniso_U_13
_atom_site_aniso_U_23
Br1 0.02115(10) 0.03091(12) 0.02741(12) 0.00178(8) 0.00701(8) 0.00177(8)
O1 0.0133(6) 0.0390(8) 0.0157(7) -0.0006(5) 0.0001(5) 0.0010(5)
O2 0.0158(6) 0.0325(8) 0.0219(7) -0.0010(5) -0.0023(5) 0.0001(5)
O3 0.0177(6) 0.0287(8) 0.0148(7) -0.0011(5) -0.0011(5) -0.0004(5)
N1 0.0158(7) 0.0257(9) 0.0163(8) 0.0004(6) -0.0020(6) 0.0001(6)
N2 0.0128(7) 0.0258(9) 0.0176(8) 0.0006(6) -0.0010(6) 0.0005(6)
C1 0.0138(9) 0.0494(14) 0.0247(11) -0.0010(8) -0.0004(8) 0.0007(9)
C2 0.0154(8) 0.0191(9) 0.0178(9) -0.0018(7) -0.0006(7) 0.0024(7)
C3 0.0190(9) 0.0317(11) 0.0139(9) -0.0002(7) 0.0024(7) -0.0020(7)
C4 0.0145(8) 0.0304(11) 0.0195(10) -0.0004(7) 0.0049(7) 0.0000(8)
C5 0.0147(8) 0.0158(9) 0.0179(9) -0.0008(6) 0.0008(7) 0.0011(7)
C6 0.0198(8) 0.0208(10) 0.0127(9) -0.0015(7) 0.0027(7) -0.0006(7)
C7 0.0144(8) 0.0223(10) 0.0189(9) 0.0009(7) 0.0057(7) 0.0007(7)
C8 0.0155(8) 0.0160(9) 0.0168(9) -0.0012(6) 0.0013(7) 0.0014(7)
C9 0.0172(8) 0.0173(9) 0.0179(9) 0.0000(7) 0.0027(7) 0.0001(7)
C10 0.0173(8) 0.0174(9) 0.0153(9) -0.0010(7) 0.0000(7) 0.0002(7)
C11 0.0193(9) 0.0161(9) 0.0196(10) -0.0014(7) 0.0000(7) 0.0015(7)
C12 0.0225(9) 0.0291(11) 0.0161(9) -0.0032(8) -0.0033(7) -0.0001(7)
C13 0.0281(10) 0.0385(13) 0.0198(10) -0.0039(9) -0.0004(8) -0.0006(8)
C14 0.0146(8) 0.0282(11) 0.0231(10) 0.0038(7) 0.0011(7) -0.0027(8)
C15 0.0181(9) 0.0363(12) 0.0185(10) 0.0004(8) 0.0037(8) -0.0050(8)

loop_
_atom_type_symbol
_atom_type_description
_atom_type_scat_dispersion_real
_atom_type_scat_dispersion_imag
_atom_type_scat_source
C C 0.0033 0.0016 'International Tables Vol C Tables 4.2.6.8 and 6.1.1.4'
H H 0.0000 0.0000 'International Tables Vol C Tables 4.2.6.8 and 6.1.1.4'
N N 0.0061 0.0033 'International Tables Vol C Tables 4.2.6.8 and 6.1.1.4'
O O 0.0106 0.0060 'International Tables Vol C Tables 4.2.6.8 and 6.1.1.4'
Br Br -0.2901 2.4595 'International Tables Vol C Tables 4.2.6.8 and 6.1.1.4'

loop_
_geom_angle_atom_site_label_1
_geom_angle_atom_site_label_2
_geom_angle_atom_site_label_3
_geom_angle
C2 O1 C1 116.96(13)
C11 O3 C12 116.03(13)
C8 N1 N2 105.62(13)
N1 N2 C10 111.51(13)
N1 N2 C14 117.78(13)
C10 N2 C14 130.28(14)
O1 C1 H1A 109.5
O1 C1 H1B 109.5
H1A C1 H1B 109.5
O1 C1 H1C 109.5
H1A C1 H1C 109.5
H1B C1 H1C 109.5
O1 C2 C3 115.67(15)
O1 C2 C7 124.70(15)
C3 C2 C7 119.63(15)
C4 C3 C2 120.12(16)
C4 C3 H3 119.9
C2 C3 H3 119.9
C3 C4 C5 121.41(16)
C3 C4 H4 119.3
C5 C4 H4 119.3
C6 C5 C4 117.70(15)
C6 C5 C8 122.05(15)
C4 C5 C8 120.25(15)
C5 C6 C7 121.58(16)
C5 C6 H6 119.2
C7 C6 H6 119.2
C2 C7 C6 119.56(15)
C2 C7 H7 120.2
C6 C7 H7 120.2
N1 C8 C9 110.58(15)
N1 C8 C5 120.26(15)
C9 C8 C5 129.14(15)
C10 C9 C8 105.49(15)
C10 C9 H9 127.3
C8 C9 H9 127.3
N2 C10 C9 106.80(14)
N2 C10 C11 123.97(15)
C9 C10 C11 129.22(16)
O2 C11 O3 124.45(16)
O2 C11 C10 126.26(17)
O3 C11 C10 109.29(14)
O3 C12 C13 106.78(14)
O3 C12 H12A 110.4
C13 C12 H12A 110.4
O3 C12 H12B 110.4
C13 C12 H12B 110.4
H12A C12 H12B 108.6
C12 C13 H13A 109.5
C12 C13 H13B 109.5
H13A C13 H13B 109.5
C12 C13 H13C 109.5
H13A C13 H13C 109.5
H13B C13 H13C 109.5
N2 C14 C15 112.65(15)
N2 C14 H14A 109.1
C15 C14 H14A 109.1
N2 C14 H14B 109.1
C15 C14 H14B 109.1
H14A C14 H14B 107.8
C14 C15 Br1 111.80(12)
C14 C15 H15A 109.3
Br1 C15 H15A 109.3
C14 C15 H15B 109.3
Br1 C15 H15B 109.3
H15A C15 H15B 107.9

loop_
_geom_bond_atom_site_label_1
_geom_bond_atom_site_label_2
_geom_bond_distance
Br1 C15 1.9581(19)
O1 C2 1.3746(18)
O1 C1 1.431(2)
O2 C11 1.2103(19)
O3 C11 1.341(2)
O3 C12 1.456(2)
N1 C8 1.343(2)
N1 N2 1.3515(18)
N2 C10 1.366(2)
N2 C14 1.459(2)
C1 H1A 0.9800
C1 H1B 0.9800
C1 H1C 0.9800
C2 C3 1.384(2)
C2 C7 1.389(2)
C3 C4 1.383(2)
C3 H3 0.9500
C4 C5 1.396(2)
C4 H4 0.9500
C5 C6 1.386(2)
C5 C8 1.474(2)
C6 C7 1.394(2)
C6 H6 0.9500
C7 H7 0.9500
C8 C9 1.406(2)
C9 C10 1.375(2)
C9 H9 0.9500
C10 C11 1.480(2)
C12 C13 1.505(2)
C12 H12A 0.9900
C12 H12B 0.9900
C13 H13A 0.9800
C13 H13B 0.9800
C13 H13C 0.9800
C14 C15 1.511(2)
C14 H14A 0.9900
C14 H14B 0.9900
C15 H15A 0.9900
C15 H15B 0.9900

loop_
_geom_hbond_atom_site_label_D
_geom_hbond_atom_site_label_H
_geom_hbond_atom_site_label_A
_geom_hbond_site_symmetry_A
_geom_hbond_distance_DH
_geom_hbond_distance_HA
_geom_hbond_distance_DA
_geom_hbond_angle_DHA
C7 H7 Br1 5_655 0.95 2.93 3.6791(18) 136.8
C15 H15B O1 2_655 0.99 2.56 3.288(2) 129.8

loop_
_geom_torsion_atom_site_label_1
_geom_torsion_atom_site_label_2
_geom_torsion_atom_site_label_3
_geom_torsion_atom_site_label_4
_geom_torsion
C8 N1 N2 C10 -1.04(18)
C8 N1 N2 C14 -174.27(15)
C1 O1 C2 C3 -179.24(16)
C1 O1 C2 C7 1.2(2)
O1 C2 C3 C4 -179.36(16)
C7 C2 C3 C4 0.2(3)
C2 C3 C4 C5 0.3(3)
C3 C4 C5 C6 -0.4(3)
C3 C4 C5 C8 -179.62(16)
C4 C5 C6 C7 -0.1(3)
C8 C5 C6 C7 179.16(16)
O1 C2 C7 C6 178.88(15)
C3 C2 C7 C6 -0.6(3)
C5 C6 C7 C2 0.6(3)
N2 N1 C8 C9 0.91(19)
N2 N1 C8 C5 179.50(14)
C6 C5 C8 N1 -173.34(16)
C4 C5 C8 N1 5.9(2)
C6 C5 C8 C9 5.0(3)
C4 C5 C8 C9 -175.81(17)
N1 C8 C9 C10 -0.5(2)
C5 C8 C9 C10 -178.89(16)
N1 N2 C10 C9 0.77(19)
C14 N2 C10 C9 172.91(17)
N1 N2 C10 C11 -178.04(15)
C14 N2 C10 C11 -5.9(3)
C8 C9 C10 N2 -0.18(19)
C8 C9 C10 C11 178.54(17)
C12 O3 C11 O2 3.3(2)
C12 O3 C11 C10 -176.61(14)
N2 C10 C11 O2 -7.2(3)
C9 C10 C11 O2 174.33(19)
N2 C10 C11 O3 172.76(16)
C9 C10 C11 O3 -5.8(2)
C11 O3 C12 C13 176.44(15)
N1 N2 C14 C15 -64.7(2)
C10 N2 C14 C15 123.56(19)
N2 C14 C15 Br1 -67.21(17)

loop_
_cod_related_entry_id
_cod_related_entry_database
_cod_related_entry_code
1 ChemSpider 30658006
